data_2213815
loop_
_publ_author_name
'Fang-Fang Jian'
'Rui-Rui Zhuang'
'Hai-Lian Xiao'
'Pu-Su Zhao'

_publ_section_title
;
 1-(3,5-Dimethylphenyl)-3-phenylthiourea
;
_journal_coeditor_code HG2224
_journal_issue 6
_journal_name_full 'Acta Crystallographica Section E'
_journal_page_first o2825
_journal_page_last o2825
_journal_paper_doi 10.1107/S1600536807019290
_journal_volume 63
_journal_year 2007
_chemical_formula_iupac 'C15 H16 N2 S'
_chemical_formula_moiety 'C15 H16 N2 S'
_chemical_formula_sum 'C15 H16 N2 S'
_chemical_formula_weight 256.36
_chemical_name_systematic
;
1-(3,5-Dimethylphenyl)-3-phenylthiourea
;
_space_group_IT_number 2
_symmetry_cell_setting triclinic
_symmetry_space_group_name_Hall '-P 1'
_symmetry_space_group_name_H-M 'P -1'
_atom_sites_solution_hydrogens geom
_atom_sites_solution_primary direct
_atom_sites_solution_secondary difmap
_audit_creation_method SHELXL-97
_cell_angle_alpha 107.57(3)
_cell_angle_beta 98.57(3)
_cell_angle_gamma 94.42(3)
_cell_formula_units_Z 2
_cell_length_a 8.3740(17)
_cell_length_b 9.1870(18)
_cell_length_c 9.889(2)
_cell_measurement_reflns_used 25
_cell_measurement_temperature 293(2)
_cell_measurement_theta_max 14
_cell_measurement_theta_min 4
_cell_volume 711.2(3)
_computing_cell_refinement 'CAD-4 Software'
_computing_data_collection 'CAD-4 Software (Enraf--Nonius, 1989)'
_computing_data_reduction 'NRCVAX (Gabe <i>et al.</i>,  1989)'
_computing_molecular_graphics 'SHELXTL/PC (Sheldrick, 1990)'
_computing_publication_material 'WinGX (Farrugia, 1999)'
_computing_structure_refinement 'SHELXL97 (Sheldrick, 1997)'
_computing_structure_solution 'SHELXS97 (Sheldrick, 1997)'
_diffrn_ambient_temperature 293(2)
_diffrn_measured_fraction_theta_full 0.987
_diffrn_measured_fraction_theta_max 0.987
_diffrn_measurement_device_type 'Enraf--Nonius CAD-4'
_diffrn_measurement_method \w
_diffrn_radiation_monochromator graphite
_diffrn_radiation_source 'fine-focus sealed tube'
_diffrn_radiation_type MoK\a
_diffrn_radiation_wavelength 0.71073
_diffrn_reflns_av_R_equivalents 0.0136
_diffrn_reflns_av_sigmaI/netI 0.0179
_diffrn_reflns_limit_h_max 9
_diffrn_reflns_limit_h_min 0
_diffrn_reflns_limit_k_max 10
_diffrn_reflns_limit_k_min -10
_diffrn_reflns_limit_l_max 11
_diffrn_reflns_limit_l_min -11
_diffrn_reflns_number 3177
_diffrn_reflns_theta_full 27.16
_diffrn_reflns_theta_max 26.97
_diffrn_reflns_theta_min 2.20
_diffrn_standards_decay_% 0
_diffrn_standards_interval_count 100
_diffrn_standards_number 3
_exptl_absorpt_coefficient_mu 0.212
_exptl_absorpt_correction_type none
_exptl_crystal_colour colourless
_exptl_crystal_density_diffrn 1.197
_exptl_crystal_density_method 'not measured'
_exptl_crystal_description block
_exptl_crystal_F_000 272
_exptl_crystal_size_max 0.20
_exptl_crystal_size_mid 0.18
_exptl_crystal_size_min 0.15
_refine_diff_density_max 0.275
_refine_diff_density_min -0.264
_refine_ls_extinction_method none
_refine_ls_goodness_of_fit_ref 1.050
_refine_ls_hydrogen_treatment constr
_refine_ls_matrix_type full
_refine_ls_number_parameters 163
_refine_ls_number_reflns 2975
_refine_ls_number_restraints 0
_refine_ls_restrained_S_all 1.050
_refine_ls_R_factor_all 0.0567
_refine_ls_R_factor_gt 0.0434
_refine_ls_shift/su_max 0.000
_refine_ls_shift/su_mean 0.000
_refine_ls_structure_factor_coef Fsqd
_refine_ls_weighting_details 'calc w=1/[\s^2^(Fo^2^)+(0.0792P)^2^+0.1571P] where P=(Fo^2^+2Fc^2^)/3'
_refine_ls_weighting_scheme calc
_refine_ls_wR_factor_gt 0.1254
_refine_ls_wR_factor_ref 0.1347
_reflns_number_gt 2373
_reflns_number_total 2975
_reflns_threshold_expression I>2\s(I)
_cod_data_source_file hg2224.cif
_cod_data_source_block I
_cod_original_cell_volume 711.2(2)
_cod_database_code 2213815
_cod_database_fobs_code 2213815

loop_
_symmetry_equiv_pos_as_xyz
'x, y, z'
'-x, -y, -z'

loop_
_atom_site_type_symbol
_atom_site_label
_atom_site_fract_x
_atom_site_fract_y
_atom_site_fract_z
_atom_site_U_iso_or_equiv
_atom_site_adp_type
_atom_site_calc_flag
_atom_site_refinement_flags
_atom_site_occupancy
S S1 0.38703(6) 0.61876(6) 0.35631(5) 0.05568(19) Uani d . 1
N N1 0.17597(19) 0.76385(18) 0.51155(16) 0.0481(4) Uani d . 1
H H1A 0.1340 0.7829 0.5883 0.058 Uiso calc R 1
N N2 0.31741(19) 0.59706(19) 0.60148(16) 0.0499(4) Uani d . 1
H H2A 0.3850 0.5304 0.5884 0.060 Uiso calc R 1
C C1 0.2911(3) 1.1300(3) 0.2466(3) 0.0826(8) Uani d . 1
H H1B 0.3984 1.1334 0.2987 0.124 Uiso calc R 1
H H1C 0.2584 1.2312 0.2728 0.124 Uiso calc R 1
H H1D 0.2915 1.0943 0.1449 0.124 Uiso calc R 1
C C2 -0.2810(3) 0.8645(4) 0.1871(3) 0.0815(8) Uani d . 1
H H2B -0.3012 0.9263 0.1251 0.122 Uiso calc R 1
H H2C -0.3452 0.8911 0.2617 0.122 Uiso calc R 1
H H2D -0.3101 0.7576 0.1318 0.122 Uiso calc R 1
C C3 0.2287(2) 0.9438(2) 0.3790(2) 0.0477(4) Uani d . 1
H H3A 0.3381 0.9609 0.4218 0.057 Uiso calc R 1
C C4 0.1728(2) 1.0214(2) 0.2835(2) 0.0513(5) Uani d . 1
C C5 0.0072(2) 0.9943(2) 0.2225(2) 0.0507(5) Uani d . 1
H H5A -0.0310 1.0453 0.1584 0.061 Uiso calc R 1
C C6 -0.1017(2) 0.8935(2) 0.2548(2) 0.0492(4) Uani d . 1
C C7 -0.0428(2) 0.8165(2) 0.34959(19) 0.0452(4) Uani d . 1
H H7A -0.1138 0.7483 0.3724 0.054 Uiso calc R 1
C C8 0.1213(2) 0.84127(19) 0.40996(18) 0.0419(4) Uani d . 1
C C9 0.2877(2) 0.6635(2) 0.49727(18) 0.0417(4) Uani d . 1
C C10 0.2511(2) 0.6231(2) 0.73090(18) 0.0418(4) Uani d . 1
C C11 0.3591(3) 0.6609(3) 0.8603(2) 0.0635(6) Uani d . 1
H H11A 0.4707 0.6749 0.8619 0.076 Uiso calc R 1
C C12 0.3007(3) 0.6779(3) 0.9874(2) 0.0723(7) Uani d . 1
H H12A 0.3736 0.7021 1.0740 0.087 Uiso calc R 1
C C13 0.1356(3) 0.6592(2) 0.9868(2) 0.0579(5) Uani d . 1
H H13A 0.0973 0.6729 1.0728 0.069 Uiso calc R 1
C C14 0.0281(2) 0.6203(2) 0.8582(2) 0.0531(5) Uani d . 1
H H14A -0.0833 0.6064 0.8572 0.064 Uiso calc R 1
C C15 0.0849(2) 0.6016(2) 0.7296(2) 0.0461(4) Uani d . 1
H H15A 0.0117 0.5747 0.6429 0.055 Uiso calc R 1

loop_
_atom_site_aniso_label
_atom_site_aniso_U_11
_atom_site_aniso_U_22
_atom_site_aniso_U_33
_atom_site_aniso_U_12
_atom_site_aniso_U_13
_atom_site_aniso_U_23
S1 0.0619(3) 0.0785(4) 0.0472(3) 0.0398(3) 0.0248(2) 0.0356(2)
N1 0.0564(9) 0.0570(9) 0.0464(8) 0.0294(7) 0.0211(7) 0.0282(7)
N2 0.0534(9) 0.0676(10) 0.0466(8) 0.0331(8) 0.0205(7) 0.0327(7)
C1 0.0739(16) 0.0851(17) 0.114(2) 0.0088(13) 0.0233(15) 0.0667(17)
C2 0.0535(13) 0.102(2) 0.0914(19) 0.0119(13) -0.0059(12) 0.0430(16)
C3 0.0422(9) 0.0523(10) 0.0547(10) 0.0127(8) 0.0092(8) 0.0241(8)
C4 0.0566(11) 0.0489(10) 0.0591(11) 0.0140(8) 0.0172(9) 0.0280(9)
C5 0.0606(12) 0.0508(10) 0.0497(10) 0.0219(9) 0.0094(8) 0.0259(8)
C6 0.0462(10) 0.0501(10) 0.0525(10) 0.0155(8) 0.0061(8) 0.0169(8)
C7 0.0464(10) 0.0440(9) 0.0508(10) 0.0130(7) 0.0136(8) 0.0194(8)
C8 0.0473(10) 0.0430(9) 0.0436(9) 0.0193(7) 0.0144(7) 0.0193(7)
C9 0.0412(9) 0.0495(9) 0.0404(8) 0.0167(7) 0.0095(7) 0.0196(7)
C10 0.0472(9) 0.0451(9) 0.0417(9) 0.0138(7) 0.0131(7) 0.0220(7)
C11 0.0443(10) 0.1004(17) 0.0518(11) 0.0002(10) 0.0069(8) 0.0360(11)
C12 0.0680(14) 0.1048(19) 0.0416(11) -0.0103(13) 0.0039(10) 0.0279(11)
C13 0.0745(14) 0.0600(12) 0.0488(11) 0.0094(10) 0.0270(10) 0.0236(9)
C14 0.0512(11) 0.0538(11) 0.0683(13) 0.0142(8) 0.0252(9) 0.0313(9)
C15 0.0456(10) 0.0492(10) 0.0482(10) 0.0111(7) 0.0084(7) 0.0212(8)

loop_
_atom_type_symbol
_atom_type_description
_atom_type_scat_dispersion_real
_atom_type_scat_dispersion_imag
_atom_type_scat_source
C C 0.0033 0.0016 'International Tables Vol C Tables 4.2.6.8 and 6.1.1.4'
H H 0.0000 0.0000 'International Tables Vol C Tables 4.2.6.8 and 6.1.1.4'
N N 0.0061 0.0033 'International Tables Vol C Tables 4.2.6.8 and 6.1.1.4'
S S 0.1246 0.1234 'International Tables Vol C Tables 4.2.6.8 and 6.1.1.4'

loop_
_geom_angle_atom_site_label_1
_geom_angle_atom_site_label_2
_geom_angle_atom_site_label_3
_geom_angle
C9 N1 C8 125.94(14)
C9 N1 H1A 117.0
C8 N1 H1A 117.0
C9 N2 C10 128.50(14)
C9 N2 H2A 115.8
C10 N2 H2A 115.8
C4 C1 H1B 109.5
C4 C1 H1C 109.5
H1B C1 H1C 109.5
C4 C1 H1D 109.5
H1B C1 H1D 109.5
H1C C1 H1D 109.5
C6 C2 H2B 109.5
C6 C2 H2C 109.5
H2B C2 H2C 109.5
C6 C2 H2D 109.5
H2B C2 H2D 109.5
H2C C2 H2D 109.5
C8 C3 C4 119.93(17)
C8 C3 H3A 120.0
C4 C3 H3A 120.0
C3 C4 C5 118.50(17)
C3 C4 C1 119.87(19)
C5 C4 C1 121.63(18)
C6 C5 C4 121.90(16)
C6 C5 H5A 119.1
C4 C5 H5A 119.1
C5 C6 C7 118.59(17)
C5 C6 C2 121.36(18)
C7 C6 C2 120.04(19)
C8 C7 C6 120.14(17)
C8 C7 H7A 119.9
C6 C7 H7A 119.9
C3 C8 C7 120.93(16)
C3 C8 N1 120.63(16)
C7 C8 N1 118.36(16)
N2 C9 N1 117.07(15)
N2 C9 S1 119.88(12)
N1 C9 S1 123.04(13)
C11 C10 C15 119.58(17)
C11 C10 N2 117.76(16)
C15 C10 N2 122.50(16)
C10 C11 C12 119.82(19)
C10 C11 H11A 120.1
C12 C11 H11A 120.1
C13 C12 C11 120.8(2)
C13 C12 H12A 119.6
C11 C12 H12A 119.6
C14 C13 C12 119.49(18)
C14 C13 H13A 120.3
C12 C13 H13A 120.3
C13 C14 C15 120.41(18)
C13 C14 H14A 119.8
C15 C14 H14A 119.8
C10 C15 C14 119.91(17)
C10 C15 H15A 120.0
C14 C15 H15A 120.0

loop_
_geom_bond_atom_site_label_1
_geom_bond_atom_site_label_2
_geom_bond_distance
S1 C9 1.6897(17)
N1 C9 1.356(2)
N1 C8 1.439(2)
N1 H1A 0.8600
N2 C9 1.350(2)
N2 C10 1.432(2)
N2 H2A 0.8600
C1 C4 1.512(3)
C1 H1B 0.9600
C1 H1C 0.9600
C1 H1D 0.9600
C2 C6 1.518(3)
C2 H2B 0.9600
C2 H2C 0.9600
C2 H2D 0.9600
C3 C8 1.384(3)
C3 C4 1.395(2)
C3 H3A 0.9300
C4 C5 1.398(3)
C5 C6 1.388(3)
C5 H5A 0.9300
C6 C7 1.393(2)
C7 C8 1.386(3)
C7 H7A 0.9300
C10 C11 1.383(3)
C10 C15 1.388(3)
C11 C12 1.386(3)
C11 H11A 0.9300
C12 C13 1.378(3)
C12 H12A 0.9300
C13 C14 1.375(3)
C13 H13A 0.9300
C14 C15 1.390(3)
C14 H14A 0.9300
C15 H15A 0.9300

loop_
_geom_torsion_atom_site_label_1
_geom_torsion_atom_site_label_2
_geom_torsion_atom_site_label_3
_geom_torsion_atom_site_label_4
_geom_torsion
C8 C3 C4 C5 0.8(3)
C8 C3 C4 C1 -178.3(2)
C3 C4 C5 C6 0.2(3)
C1 C4 C5 C6 179.3(2)
C4 C5 C6 C7 -0.7(3)
C4 C5 C6 C2 -179.7(2)
C5 C6 C7 C8 0.2(3)
C2 C6 C7 C8 179.1(2)
C4 C3 C8 C7 -1.3(3)
C4 C3 C8 N1 -178.10(17)
C6 C7 C8 C3 0.9(3)
C6 C7 C8 N1 177.69(16)
C9 N1 C8 C3 -63.1(3)
C9 N1 C8 C7 120.0(2)
C10 N2 C9 N1 -3.0(3)
C10 N2 C9 S1 177.62(15)
C8 N1 C9 N2 -176.96(17)
C8 N1 C9 S1 2.4(3)
C9 N2 C10 C11 -126.3(2)
C9 N2 C10 C15 58.1(3)
C15 C10 C11 C12 -0.4(3)
N2 C10 C11 C12 -176.1(2)
C10 C11 C12 C13 -0.8(4)
C11 C12 C13 C14 1.3(4)
C12 C13 C14 C15 -0.8(3)
C11 C10 C15 C14 0.9(3)
N2 C10 C15 C14 176.39(16)
C13 C14 C15 C10 -0.4(3)

loop_
_cod_related_entry_id
_cod_related_entry_database
_cod_related_entry_code
1 ChemSpider 791310
